data_1502171
loop_
_publ_author_name
'Luan, Yi'
'Schaus, Scott E.'

_publ_section_title
;
 Multicomponent Mannich reactions with boron enolates derived from diazo
 esters and 9-BBN.
;
_journal_issue 9
_journal_name_full 'Organic letters'
_journal_page_first 2510
_journal_page_last 2513
_journal_paper_doi 10.1021/ol200766t
_journal_volume 13
_journal_year 2011
_chemical_absolute_configuration rm
_chemical_formula_moiety 'C38 H39 N O3'
_chemical_formula_sum 'C38 H39 N O3'
_chemical_formula_weight 557.70
_chemical_name_systematic
; 
 ? 
;
_space_group_IT_number 19
_symmetry_cell_setting orthorhombic
_symmetry_space_group_name_Hall 'P 2ac 2ab'
_symmetry_space_group_name_H-M 'P 21 21 21'
_atom_sites_solution_hydrogens difmap
_atom_sites_solution_primary direct
_atom_sites_solution_secondary difmap
_audit_creation_method SHELXL-97
_cell_angle_alpha 90.00
_cell_angle_beta 90.00
_cell_angle_gamma 90.00
_cell_formula_units_Z 4
_cell_length_a 10.3359(6)
_cell_length_b 14.8610(10)
_cell_length_c 19.5709(11)
_cell_measurement_reflns_used 3128
_cell_measurement_temperature 173(2)
_cell_measurement_theta_max 23.31
_cell_measurement_theta_min 2.49
_cell_volume 3006.1(3)
_computing_cell_refinement 'Bruker SAINT+'
_computing_data_collection 'Bruker APEX2'
_computing_data_reduction 'Bruker SAINT+'
_computing_molecular_graphics 'Bruker SHELXTL'
_computing_publication_material 'Bruker SHELXTL'
_computing_structure_refinement 'SHELXL-97 (Sheldrick, 1997)'
_computing_structure_solution 'SHELXS-97 (Sheldrick, 1990)'
_diffrn_ambient_temperature 173(2)
_diffrn_measured_fraction_theta_full 0.999
_diffrn_measured_fraction_theta_max 0.999
_diffrn_measurement_device_type 'Bruker X8 APEX II diffractometer'
_diffrn_measurement_method 'phi and omega scans'
_diffrn_radiation_monochromator graphite
_diffrn_radiation_source 'fine-focus sealed tube'
_diffrn_radiation_type MoK\a
_diffrn_radiation_wavelength 0.71073
_diffrn_reflns_av_R_equivalents 0.0472
_diffrn_reflns_av_sigmaI/netI 0.0530
_diffrn_reflns_limit_h_max 13
_diffrn_reflns_limit_h_min -13
_diffrn_reflns_limit_k_max 19
_diffrn_reflns_limit_k_min -10
_diffrn_reflns_limit_l_max 26
_diffrn_reflns_limit_l_min -19
_diffrn_reflns_number 16060
_diffrn_reflns_theta_full 28.30
_diffrn_reflns_theta_max 28.30
_diffrn_reflns_theta_min 2.23
_diffrn_standards_number 0
_exptl_absorpt_coefficient_mu 0.077
_exptl_absorpt_correction_T_max 0.9885
_exptl_absorpt_correction_T_min 0.9553
_exptl_absorpt_correction_type multi-scan
_exptl_absorpt_process_details SADABS
_exptl_crystal_colour colourless
_exptl_crystal_density_diffrn 1.232
_exptl_crystal_density_method 'not measured'
_exptl_crystal_description block
_exptl_crystal_F_000 1192
_exptl_crystal_size_max 0.60
_exptl_crystal_size_mid 0.30
_exptl_crystal_size_min 0.15
_refine_diff_density_max 0.175
_refine_diff_density_min -0.175
_refine_diff_density_rms 0.039
_refine_ls_abs_structure_details 'Flack H D (1983), Acta Cryst. A39, 876-881'
_refine_ls_extinction_method none
_refine_ls_goodness_of_fit_ref 1.004
_refine_ls_hydrogen_treatment refall
_refine_ls_matrix_type full
_refine_ls_number_parameters 535
_refine_ls_number_reflns 4162
_refine_ls_number_restraints 0
_refine_ls_restrained_S_all 1.004
_refine_ls_R_factor_all 0.0665
_refine_ls_R_factor_gt 0.0437
_refine_ls_shift/su_max 0.015
_refine_ls_shift/su_mean 0.001
_refine_ls_structure_factor_coef Fsqd
_refine_ls_weighting_details 'calc w=1/[\s^2^(Fo^2^)+(0.0456P)^2^+0.0000P] where P=(Fo^2^+2Fc^2^)/3'
_refine_ls_weighting_scheme calc
_refine_ls_wR_factor_gt 0.0840
_refine_ls_wR_factor_ref 0.0929
_reflns_number_gt 3121
_reflns_number_total 4162
_reflns_threshold_expression >2sigma(I)
_cod_data_source_file ol200766t_si_002.cif
_cod_data_source_block schaus24
_cod_depositor_comments
;
The following automatic conversions were performed:

'_symmetry_cell_setting' value 'Orthorhombic' changed to
'orthorhombic' according to
/home/saulius/struct/CIF-dictionaries/cif_core.dic dictionary named
'cif_core.dic' version 2.4.1 from 2010-06-29.

Automatic conversion script
Id: cif_fix_values 1715 2011-07-08 13:25:40Z adriana 
;
_cod_original_sg_symbol_H-M P2(1)2(1)2(1)
_cod_database_code 1502171

loop_
_symmetry_equiv_pos_as_xyz
'x, y, z'
'-x+1/2, -y, z+1/2'
'-x, y+1/2, -z+1/2'
'x+1/2, -y+1/2, -z'

loop_
_atom_site_label
_atom_site_type_symbol
_atom_site_fract_x
_atom_site_fract_y
_atom_site_fract_z
_atom_site_U_iso_or_equiv
_atom_site_adp_type
_atom_site_occupancy
_atom_site_symmetry_multiplicity
_atom_site_calc_flag
O1 O 0.01065(11) 0.01386(8) 0.16300(5) 0.0233(3) Uani 1 1 d
O2 O -0.06726(13) -0.08574(8) 0.23861(6) 0.0344(3) Uani 1 1 d
O3 O 0.31925(16) 0.28650(11) 0.34490(8) 0.0587(5) Uani 1 1 d
N1 N 0.16586(15) 0.18196(10) 0.30613(8) 0.0324(4) Uani 1 1 d
C1 C -0.02326(17) -0.04648(12) 0.10574(8) 0.0246(4) Uani 1 1 d
H1 H -0.1030(16) -0.0777(13) 0.1198(8) 0.027(5) Uiso 1 1 d
C2 C 0.08570(19) -0.11377(13) 0.09845(9) 0.0282(4) Uani 1 1 d
H2B H 0.1717(17) -0.0808(12) 0.0899(8) 0.023(5) Uiso 1 1 d
H2A H 0.0969(17) -0.1464(13) 0.1391(9) 0.032(5) Uiso 1 1 d
C3 C 0.06982(18) -0.17782(12) 0.03818(9) 0.0282(4) Uani 1 1 d
H3 H -0.0086(16) -0.2109(12) 0.0416(9) 0.027(5) Uiso 1 1 d
C4 C 0.0542(2) -0.12229(13) -0.02642(9) 0.0327(5) Uani 1 1 d
H4B H 0.1401(19) -0.0912(13) -0.0331(10) 0.043(6) Uiso 1 1 d
H4A H 0.0395(18) -0.1607(14) -0.0657(10) 0.043(6) Uiso 1 1 d
C5 C -0.0568(2) -0.05546(13) -0.01925(9) 0.0327(5) Uani 1 1 d
H5A H -0.138(2) -0.0895(14) -0.0130(10) 0.044(6) Uiso 1 1 d
H5 H -0.0657(16) -0.0182(13) -0.0584(9) 0.030(5) Uiso 1 1 d
C6 C -0.04111(17) 0.01026(12) 0.04144(8) 0.0241(4) Uani 1 1 d
H6 H 0.0435(16) 0.0456(12) 0.0340(8) 0.022(4) Uiso 1 1 d
C7 C -0.15486(18) 0.08016(13) 0.04154(9) 0.0294(4) Uani 1 1 d
C8 C -0.14816(18) 0.13385(12) -0.02550(9) 0.0283(4) Uani 1 1 d
C9 C -0.24595(19) 0.13205(14) -0.07438(10) 0.0363(5) Uani 1 1 d
H9 H -0.3249(17) 0.0950(12) -0.0673(9) 0.030(5) Uiso 1 1 d
C10 C -0.2379(2) 0.18280(15) -0.13392(11) 0.0451(6) Uani 1 1 d
H10 H -0.312(2) 0.1818(16) -0.1650(11) 0.056(7) Uiso 1 1 d
C11 C -0.1322(2) 0.23609(14) -0.14601(10) 0.0439(6) Uani 1 1 d
H11 H -0.1225(18) 0.2707(14) -0.1872(10) 0.042(6) Uiso 1 1 d
C12 C -0.0340(2) 0.23949(14) -0.09817(11) 0.0417(5) Uani 1 1 d
H12 H 0.043(2) 0.2741(17) -0.1062(11) 0.060(7) Uiso 1 1 d
C13 C -0.0423(2) 0.18901(13) -0.03912(10) 0.0348(5) Uani 1 1 d
H13 H 0.0289(18) 0.1893(12) -0.0071(10) 0.038(5) Uiso 1 1 d
C14 C -0.1456(2) 0.14823(15) 0.10032(10) 0.0426(6) Uani 1 1 d
H14 H -0.0516(17) 0.1757(12) 0.0967(9) 0.025(5) Uiso 1 1 d
H14B H -0.168(2) 0.1187(16) 0.1446(11) 0.055(6) Uiso 1 1 d
H14A H -0.215(2) 0.1980(15) 0.0932(11) 0.058(7) Uiso 1 1 d
C15 C -0.2857(2) 0.03252(17) 0.04997(12) 0.0461(6) Uani 1 1 d
H15C H -0.288(2) 0.0013(16) 0.0928(12) 0.062(7) Uiso 1 1 d
H15B H -0.305(2) -0.0133(15) 0.0126(11) 0.059(7) Uiso 1 1 d
H15A H -0.363(2) 0.0766(15) 0.0514(10) 0.048(6) Uiso 1 1 d
C16 C 0.1833(2) -0.24294(13) 0.03288(10) 0.0356(5) Uani 1 1 d
H16C H 0.269(2) -0.2076(13) 0.0245(10) 0.043(6) Uiso 1 1 d
H16B H 0.195(2) -0.2763(15) 0.0738(11) 0.047(6) Uiso 1 1 d
H16A H 0.167(2) -0.2828(14) -0.0064(11) 0.047(6) Uiso 1 1 d
C17 C -0.01616(16) -0.01505(12) 0.22649(8) 0.0242(4) Uani 1 1 d
C18 C 0.01711(17) 0.05704(12) 0.28054(8) 0.0230(4) Uani 1 1 d
C19 C 0.14262(17) 0.10886(11) 0.25780(9) 0.0245(4) Uani 1 1 d
H19 H 0.1257(15) 0.1373(11) 0.2126(8) 0.018(4) Uiso 1 1 d
C20 C 0.26151(16) 0.04971(12) 0.25074(9) 0.0253(4) Uani 1 1 d
C21 C 0.31013(17) 0.03082(13) 0.18624(9) 0.0299(5) Uani 1 1 d
H21 H 0.2663(16) 0.0568(11) 0.1453(9) 0.021(4) Uiso 1 1 d
C22 C 0.41862(18) -0.02250(15) 0.17843(10) 0.0369(5) Uani 1 1 d
H22 H 0.4490(17) -0.0348(13) 0.1330(9) 0.030(5) Uiso 1 1 d
C23 C 0.48020(19) -0.05849(14) 0.23424(11) 0.0392(5) Uani 1 1 d
H23 H 0.5572(19) -0.0955(14) 0.2279(10) 0.038(6) Uiso 1 1 d
C24 C 0.43352(18) -0.03926(14) 0.29904(10) 0.0356(5) Uani 1 1 d
H24 H 0.4768(17) -0.0620(13) 0.3387(9) 0.032(5) Uiso 1 1 d
C25 C 0.32670(17) 0.01496(13) 0.30728(9) 0.0305(4) Uani 1 1 d
H25 H 0.2936(16) 0.0249(12) 0.3510(9) 0.028(5) Uiso 1 1 d
C26 C 0.03832(16) 0.01742(12) 0.35202(9) 0.0244(4) Uani 1 1 d
C27 C 0.07783(18) -0.07067(13) 0.36418(9) 0.0300(5) Uani 1 1 d
H27 H 0.0819(17) -0.1133(13) 0.3263(9) 0.031(5) Uiso 1 1 d
C28 C 0.1114(2) -0.09847(15) 0.42951(10) 0.0381(5) Uani 1 1 d
H28 H 0.139(2) -0.1609(16) 0.4387(11) 0.055(7) Uiso 1 1 d
C29 C 0.1063(2) -0.03965(15) 0.48363(10) 0.0395(5) Uani 1 1 d
H29 H 0.1314(19) -0.0577(14) 0.5299(10) 0.043(6) Uiso 1 1 d
C30 C 0.06460(19) 0.04717(15) 0.47280(10) 0.0363(5) Uani 1 1 d
H30 H 0.060(2) 0.0886(14) 0.5110(11) 0.049(6) Uiso 1 1 d
C31 C 0.03006(18) 0.07525(13) 0.40803(9) 0.0284(4) Uani 1 1 d
H31 H 0.0012(16) 0.1353(12) 0.4010(8) 0.019(4) Uiso 1 1 d
C32 C -0.10472(17) 0.11826(12) 0.28118(8) 0.0227(4) Uani 1 1 d
C33 C -0.22106(18) 0.08035(13) 0.30237(10) 0.0291(4) Uani 1 1 d
H33 H -0.2199(17) 0.0236(13) 0.3158(9) 0.032(5) Uiso 1 1 d
C34 C -0.33419(18) 0.12889(14) 0.30297(10) 0.0348(5) Uani 1 1 d
H34 H -0.4161(19) 0.1001(13) 0.3188(10) 0.038(5) Uiso 1 1 d
C35 C -0.33439(19) 0.21810(14) 0.28208(10) 0.0329(5) Uani 1 1 d
H35 H -0.4141(19) 0.2556(13) 0.2836(9) 0.031(5) Uiso 1 1 d
C36 C -0.22073(18) 0.25712(13) 0.26093(9) 0.0298(4) Uani 1 1 d
H36 H -0.2238(17) 0.3227(12) 0.2470(9) 0.026(5) Uiso 1 1 d
C37 C -0.10610(18) 0.20791(12) 0.26049(9) 0.0263(4) Uani 1 1 d
H37 H -0.0276(18) 0.2385(13) 0.2485(10) 0.033(5) Uiso 1 1 d
C38 C 0.2468(2) 0.23271(14) 0.32300(9) 0.0332(5) Uani 1 1 d

loop_
_atom_site_aniso_label
_atom_site_aniso_U_11
_atom_site_aniso_U_22
_atom_site_aniso_U_33
_atom_site_aniso_U_23
_atom_site_aniso_U_13
_atom_site_aniso_U_12
O1 0.0302(6) 0.0217(6) 0.0180(6) -0.0007(5) 0.0001(5) -0.0027(5)
O2 0.0528(8) 0.0253(6) 0.0250(6) -0.0019(6) 0.0045(6) -0.0110(6)
O3 0.0637(9) 0.0588(10) 0.0538(9) -0.0041(8) -0.0105(8) -0.0319(9)
N1 0.0324(8) 0.0284(8) 0.0364(9) -0.0091(7) 0.0051(7) -0.0063(7)
C1 0.0312(9) 0.0226(9) 0.0201(8) -0.0015(7) -0.0005(8) -0.0019(8)
C2 0.0360(10) 0.0274(10) 0.0212(9) 0.0035(8) -0.0018(8) 0.0023(9)
C3 0.0358(10) 0.0237(9) 0.0253(9) 0.0002(8) 0.0014(8) -0.0007(8)
C4 0.0451(11) 0.0301(10) 0.0229(9) -0.0029(8) 0.0021(9) 0.0067(9)
C5 0.0450(11) 0.0300(10) 0.0231(9) 0.0005(8) -0.0067(8) 0.0022(10)
C6 0.0295(9) 0.0225(9) 0.0203(8) -0.0002(7) -0.0021(7) 0.0003(8)
C7 0.0347(9) 0.0281(9) 0.0253(9) 0.0010(8) -0.0022(8) 0.0051(9)
C8 0.0346(10) 0.0230(9) 0.0272(9) -0.0053(8) -0.0078(8) 0.0061(8)
C9 0.0367(11) 0.0342(11) 0.0380(11) -0.0006(9) -0.0120(9) 0.0031(10)
C10 0.0574(13) 0.0411(12) 0.0368(11) -0.0012(10) -0.0199(10) 0.0113(12)
C11 0.0709(15) 0.0302(10) 0.0305(10) 0.0073(9) -0.0045(11) 0.0081(11)
C12 0.0531(13) 0.0283(10) 0.0437(12) 0.0023(10) -0.0012(10) -0.0035(11)
C13 0.0400(11) 0.0310(10) 0.0334(10) 0.0013(9) -0.0098(9) 0.0003(9)
C14 0.0607(14) 0.0373(12) 0.0297(10) -0.0018(9) 0.0004(11) 0.0188(12)
C15 0.0336(11) 0.0522(14) 0.0526(14) 0.0111(12) 0.0026(10) 0.0056(11)
C16 0.0458(12) 0.0281(10) 0.0330(10) -0.0002(9) 0.0052(10) 0.0075(9)
C17 0.0270(9) 0.0218(9) 0.0239(9) -0.0010(8) 0.0028(7) -0.0009(8)
C18 0.0292(9) 0.0193(8) 0.0205(8) 0.0004(7) 0.0023(7) -0.0014(8)
C19 0.0326(9) 0.0206(9) 0.0203(8) -0.0035(7) 0.0030(8) -0.0036(8)
C20 0.0270(8) 0.0234(8) 0.0256(9) -0.0037(8) 0.0020(8) -0.0048(8)
C21 0.0280(9) 0.0343(11) 0.0275(9) -0.0009(9) 0.0025(8) -0.0041(9)
C22 0.0329(10) 0.0451(12) 0.0326(10) -0.0151(10) 0.0076(8) -0.0039(10)
C23 0.0304(10) 0.0332(11) 0.0542(13) -0.0129(10) -0.0003(10) 0.0027(9)
C24 0.0329(10) 0.0346(11) 0.0393(11) 0.0006(10) -0.0058(9) -0.0066(9)
C25 0.0292(9) 0.0354(10) 0.0267(9) -0.0023(9) 0.0040(8) -0.0063(9)
C26 0.0256(8) 0.0268(9) 0.0208(8) 0.0003(8) 0.0038(7) -0.0027(8)
C27 0.0347(10) 0.0274(10) 0.0278(9) 0.0017(8) 0.0060(8) 0.0021(9)
C28 0.0410(11) 0.0375(12) 0.0358(11) 0.0108(9) 0.0003(10) 0.0039(10)
C29 0.0422(11) 0.0495(13) 0.0266(10) 0.0068(10) -0.0033(9) -0.0003(11)
C30 0.0398(11) 0.0443(12) 0.0248(10) -0.0034(10) -0.0004(9) -0.0062(10)
C31 0.0324(10) 0.0269(10) 0.0259(10) -0.0017(8) 0.0020(8) -0.0019(9)
C32 0.0289(9) 0.0220(9) 0.0171(8) -0.0030(7) 0.0000(7) -0.0006(8)
C33 0.0331(10) 0.0229(9) 0.0311(10) 0.0000(8) 0.0005(8) -0.0052(9)
C34 0.0270(9) 0.0342(11) 0.0433(11) -0.0001(10) 0.0025(9) -0.0050(9)
C35 0.0281(9) 0.0325(10) 0.0380(11) -0.0037(9) -0.0003(9) 0.0022(9)
C36 0.0360(10) 0.0244(9) 0.0292(9) 0.0002(8) -0.0002(8) 0.0000(8)
C37 0.0308(9) 0.0234(9) 0.0247(9) -0.0006(8) 0.0047(8) -0.0015(8)
C38 0.0391(11) 0.0318(10) 0.0288(10) 0.0037(9) 0.0013(9) -0.0051(10)

loop_
_atom_type_symbol
_atom_type_description
_atom_type_scat_dispersion_real
_atom_type_scat_dispersion_imag
_atom_type_scat_source
C C 0.0033 0.0016 'International Tables Vol C Tables 4.2.6.8 and 6.1.1.4'
H H 0.0000 0.0000 'International Tables Vol C Tables 4.2.6.8 and 6.1.1.4'
N N 0.0061 0.0033 'International Tables Vol C Tables 4.2.6.8 and 6.1.1.4'
O O 0.0106 0.0060 'International Tables Vol C Tables 4.2.6.8 and 6.1.1.4'

loop_
_geom_angle_atom_site_label_1
_geom_angle_atom_site_label_2
_geom_angle_atom_site_label_3
_geom_angle
C17 O1 C1 117.28(13)
C38 N1 C19 141.01(17)
O1 C1 C2 107.22(13)
O1 C1 C6 108.59(14)
C2 C1 C6 112.18(14)
C1 C2 C3 113.92(15)
C4 C3 C16 111.75(15)
C4 C3 C2 108.44(15)
C16 C3 C2 111.49(16)
C3 C4 C5 110.97(15)
C4 C5 C6 113.81(15)
C1 C6 C5 107.29(14)
C1 C6 C7 117.10(14)
C5 C6 C7 109.92(14)
C14 C7 C15 106.15(17)
C14 C7 C8 107.14(15)
C15 C7 C8 111.76(16)
C14 C7 C6 112.99(15)
C15 C7 C6 110.79(16)
C8 C7 C6 108.00(14)
C9 C8 C13 116.75(17)
C9 C8 C7 122.95(17)
C13 C8 C7 120.28(16)
C10 C9 C8 121.5(2)
C11 C10 C9 120.4(2)
C10 C11 C12 119.32(19)
C11 C12 C13 120.1(2)
C12 C13 C8 121.92(19)
O2 C17 O1 123.62(15)
O2 C17 C18 124.76(15)
O1 C17 C18 111.45(14)
C26 C18 C17 112.97(14)
C26 C18 C32 109.48(13)
C17 C18 C32 103.37(13)
C26 C18 C19 109.16(14)
C17 C18 C19 109.24(13)
C32 C18 C19 112.58(14)
N1 C19 C20 110.90(14)
N1 C19 C18 108.46(14)
C20 C19 C18 114.21(14)
C21 C20 C25 118.16(16)
C21 C20 C19 119.57(16)
C25 C20 C19 122.26(15)
C22 C21 C20 120.71(17)
C23 C22 C21 120.79(18)
C22 C23 C24 119.08(18)
C25 C24 C23 120.45(18)
C24 C25 C20 120.76(17)
C27 C26 C31 117.57(16)
C27 C26 C18 124.00(16)
C31 C26 C18 118.12(16)
C28 C27 C26 120.73(18)
C29 C28 C27 120.7(2)
C30 C29 C28 119.32(18)
C29 C30 C31 120.34(18)
C30 C31 C26 121.26(18)
C37 C32 C33 117.73(17)
C37 C32 C18 124.49(16)
C33 C32 C18 117.77(15)
C34 C33 C32 121.71(18)
C33 C34 C35 120.03(18)
C36 C35 C34 119.39(18)
C35 C36 C37 120.51(17)
C36 C37 C32 120.63(17)
O3 C38 N1 173.2(2)

loop_
_geom_bond_atom_site_label_1
_geom_bond_atom_site_label_2
_geom_bond_distance
O1 C17 1.3437(19)
O1 C1 1.477(2)
O2 C17 1.199(2)
O3 C38 1.176(2)
N1 C38 1.174(2)
N1 C19 1.460(2)
C1 C2 1.513(3)
C1 C6 1.526(2)
C2 C3 1.525(3)
C3 C4 1.518(3)
C3 C16 1.524(3)
C4 C5 1.523(3)
C5 C6 1.546(2)
C6 C7 1.569(2)
C7 C14 1.535(3)
C7 C15 1.536(3)
C7 C8 1.537(2)
C8 C9 1.392(3)
C8 C13 1.393(3)
C9 C10 1.391(3)
C10 C11 1.370(3)
C11 C12 1.382(3)
C12 C13 1.380(3)
C17 C18 1.544(2)
C18 C26 1.533(2)
C18 C32 1.554(2)
C18 C19 1.573(2)
C19 C20 1.517(2)
C20 C21 1.387(2)
C20 C25 1.395(2)
C21 C22 1.381(3)
C22 C23 1.373(3)
C23 C24 1.387(3)
C24 C25 1.376(3)
C26 C27 1.392(3)
C26 C31 1.396(2)
C27 C28 1.388(3)
C28 C29 1.374(3)
C29 C30 1.377(3)
C30 C31 1.382(3)
C32 C37 1.393(2)
C32 C33 1.391(3)
C33 C34 1.374(3)
C34 C35 1.387(3)
C35 C36 1.374(3)
C36 C37 1.392(3)
